data_7102528
loop_
_publ_author_name
'Wang, Chuan-Feng'
'Gao, En-Qing'
'He, Zheng'
'Yan, Chun-Hua'

_publ_section_title
;
 A novel mixed-valence complex containing Co(II)(2)Co(III)(2) molecular
 squares with 4,5-imidazoledicarboxylate bridges.
;
_journal_issue 6
_journal_name_full 'Chemical communications (Cambridge, England)'
_journal_page_first 720
_journal_page_last 721
_journal_paper_doi 10.1039/b315357f
_journal_year 2004
_chemical_formula_sum 'C60 H60 Co4 N16 Na2 O28'
_chemical_formula_weight 1734.94
_chemical_name_systematic
;
?
;
_space_group_IT_number 15
_symmetry_cell_setting monoclinic
_symmetry_space_group_name_Hall '-C 2yc'
_symmetry_space_group_name_H-M 'C 1 2/c 1'
_atom_sites_solution_hydrogens geom
_atom_sites_solution_primary direct
_atom_sites_solution_secondary difmap
_audit_creation_method SHELXL-97
_cell_angle_alpha 90.00
_cell_angle_beta 95.3476(10)
_cell_angle_gamma 90.00
_cell_formula_units_Z 4
_cell_length_a 15.1152(3)
_cell_length_b 25.5074(5)
_cell_length_c 18.7706(4)
_cell_measurement_reflns_used 33194
_cell_measurement_temperature 293(2)
_cell_measurement_theta_max 27.485
_cell_measurement_theta_min 3.395
_cell_volume 7205.5(3)
_computing_cell_refinement 'HKL Scalepack (Otwinowski & Minor, 1997)'
_computing_data_collection 'KappaCCD (Nonius B. V., 1998)'
_computing_data_reduction 'HKL Denzo (Otwinowski & Minor, 1997) & maXus (Mackay et al., 1998)'
_computing_molecular_graphics 'Bruker SHELXTL V5.1 (Sheldrick, 1998)'
_computing_publication_material 'SHELXL-97 (Sheldrick, 1997)'
_computing_structure_refinement 'SHELXL-97 (Sheldrick, 1997)'
_computing_structure_solution 'SHELXS-97 (Sheldrick, 1997)'
_diffrn_ambient_temperature 293(2)
_diffrn_detector_area_resol_mean 0.76
_diffrn_measured_fraction_theta_full 0.997
_diffrn_measured_fraction_theta_max 0.997
_diffrn_measurement_device_type 'NONIUS KappaCCD Diffractometer'
_diffrn_measurement_method CCD
_diffrn_radiation_monochromator graphite
_diffrn_radiation_source 'fine-focus sealed tube'
_diffrn_radiation_type MoK\a
_diffrn_radiation_wavelength 0.71073
_diffrn_reflns_av_R_equivalents 0.1111
_diffrn_reflns_av_sigmaI/netI 0.0701
_diffrn_reflns_limit_h_max 19
_diffrn_reflns_limit_h_min -19
_diffrn_reflns_limit_k_max 32
_diffrn_reflns_limit_k_min -32
_diffrn_reflns_limit_l_max 23
_diffrn_reflns_limit_l_min -23
_diffrn_reflns_number 68626
_diffrn_reflns_theta_full 26.73
_diffrn_reflns_theta_max 26.73
_diffrn_reflns_theta_min 3.41
_diffrn_standards_decay_% 0
_exptl_absorpt_coefficient_mu 1.012
_exptl_absorpt_correction_T_max 0.953
_exptl_absorpt_correction_T_min 0.905
_exptl_absorpt_correction_type empirical
_exptl_absorpt_process_details '(Blessing, 1995, 1997)'
_exptl_crystal_colour red
_exptl_crystal_density_diffrn 1.599
_exptl_crystal_density_method 'not measured'
_exptl_crystal_description hexagonal
_exptl_crystal_F_000 3544
_exptl_crystal_size_max 0.10
_exptl_crystal_size_mid 0.06
_exptl_crystal_size_min 0.05
_refine_diff_density_max 0.957
_refine_diff_density_min -0.584
_refine_diff_density_rms 0.109
_refine_ls_extinction_coef 0.0011(2)
_refine_ls_extinction_expression Fc^*^=kFc[1+0.001xFc^2^\l^3^/sin(2\q)]^-1/4^
_refine_ls_extinction_method SHELXL
_refine_ls_goodness_of_fit_ref 0.964
_refine_ls_hydrogen_treatment mixed
_refine_ls_matrix_type full
_refine_ls_number_parameters 517
_refine_ls_number_reflns 7621
_refine_ls_number_restraints 3
_refine_ls_restrained_S_all 0.964
_refine_ls_R_factor_all 0.1064
_refine_ls_R_factor_gt 0.0582
_refine_ls_shift/su_max 0.001
_refine_ls_shift/su_mean 0.000
_refine_ls_structure_factor_coef Fsqd
_refine_ls_weighting_details 'calc w=1/[\s^2^(Fo^2^)+(0.1245P)^2^+0.0000P] where P=(Fo^2^+2Fc^2^)/3'
_refine_ls_weighting_scheme calc
_refine_ls_wR_factor_gt 0.1701
_refine_ls_wR_factor_ref 0.1940
_reflns_number_gt 4464
_reflns_number_total 7621
_reflns_threshold_expression >2sigma(I)
_cod_data_source_file b315357f.txt
_cod_data_source_block 1
_cod_original_sg_symbol_H-M C2/c
_cod_database_code 7102528

loop_
_symmetry_equiv_pos_as_xyz
'x, y, z'
'-x, y, -z+1/2'
'x+1/2, y+1/2, z'
'-x+1/2, y+1/2, -z+1/2'
'-x, -y, -z'
'x, -y, z-1/2'
'-x+1/2, -y+1/2, -z'
'x+1/2, -y+1/2, z-1/2'

loop_
_atom_site_label
_atom_site_type_symbol
_atom_site_fract_x
_atom_site_fract_y
_atom_site_fract_z
_atom_site_U_iso_or_equiv
_atom_site_adp_type
_atom_site_occupancy
_atom_site_symmetry_multiplicity
_atom_site_calc_flag
_atom_site_refinement_flags
Co1 Co 0.50417(4) 0.33999(2) 0.44801(3) 0.0431(2) Uani 1 1 d .
Co2 Co 0.79011(4) 0.49178(2) 0.58477(3) 0.0413(2) Uani 1 1 d .
Na1 Na 0.61718(19) 0.34193(11) 0.77542(13) 0.0894(8) Uani 1 1 d .
C1 C 0.6626(3) 0.42291(17) 0.4931(2) 0.0409(10) Uani 1 1 d .
H1A H 0.6787 0.4314 0.4479 0.049 Uiso 1 1 calc R
C2 C 0.5944(3) 0.38850(17) 0.5776(2) 0.0426(10) Uani 1 1 d .
C3 C 0.6605(3) 0.42120(17) 0.6086(2) 0.0402(10) Uani 1 1 d .
C4 C 0.5265(4) 0.3532(2) 0.6043(3) 0.0576(13) Uani 1 1 d .
C5 C 0.6949(3) 0.43986(19) 0.6795(2) 0.0472(11) Uani 1 1 d .
C6 C 0.3782(3) 0.44317(18) 0.4350(2) 0.0469(11) Uani 1 1 d .
H6A H 0.4194 0.4690 0.4498 0.056 Uiso 1 1 calc R
C7 C 0.3210(3) 0.36879(17) 0.4044(2) 0.0430(10) Uani 1 1 d .
C8 C 0.3248(3) 0.31104(19) 0.3924(3) 0.0553(12) Uani 1 1 d .
C9 C 0.2554(3) 0.40535(17) 0.3988(2) 0.0430(10) Uani 1 1 d .
C10 C 0.1587(3) 0.4091(2) 0.3736(3) 0.0520(12) Uani 1 1 d .
C11 C 0.5743(4) 0.3995(3) 0.3226(3) 0.0790(19) Uani 1 1 d .
H11A H 0.5248 0.4210 0.3244 0.095 Uiso 1 1 calc R
C12 C 0.6431(6) 0.4161(4) 0.2812(3) 0.107(3) Uani 1 1 d .
H12A H 0.6383 0.4472 0.2554 0.128 Uiso 1 1 calc R
C13 C 0.7159(6) 0.3853(6) 0.2804(4) 0.140(5) Uani 1 1 d .
H13A H 0.7638 0.3962 0.2564 0.168 Uiso 1 1 calc R
C14 C 0.7185(5) 0.3369(5) 0.3160(5) 0.119(3) Uani 1 1 d .
H14A H 0.7662 0.3142 0.3134 0.143 Uiso 1 1 calc R
C15 C 0.6484(4) 0.3237(3) 0.3550(3) 0.0759(19) Uani 1 1 d .
C16 C 0.6509(4) 0.2762(3) 0.3987(4) 0.079(2) Uani 1 1 d .
C17 C 0.7090(5) 0.2349(4) 0.3924(5) 0.115(3) Uani 1 1 d .
H17A H 0.7468 0.2348 0.3561 0.138 Uiso 1 1 calc R
C18 C 0.7103(7) 0.1950(4) 0.4389(8) 0.148(6) Uani 1 1 d .
H18A H 0.7513 0.1681 0.4361 0.177 Uiso 1 1 calc R
C19 C 0.6510(7) 0.1934(3) 0.4915(7) 0.136(5) Uani 1 1 d .
H19A H 0.6515 0.1655 0.5234 0.163 Uiso 1 1 calc R
C20 C 0.5914(5) 0.2344(2) 0.4951(4) 0.093(2) Uani 1 1 d .
H20A H 0.5508 0.2340 0.5294 0.112 Uiso 1 1 calc R
C21 C 0.9169(4) 0.4140(2) 0.6460(3) 0.0603(14) Uani 1 1 d .
H21A H 0.8888 0.4169 0.6878 0.072 Uiso 1 1 calc R
C22 C 0.9890(4) 0.3813(2) 0.6449(3) 0.0726(17) Uani 1 1 d .
H22A H 1.0089 0.3620 0.6853 0.087 Uiso 1 1 calc R
C23 C 1.0304(4) 0.3775(2) 0.5846(4) 0.0725(17) Uani 1 1 d .
H23A H 1.0801 0.3561 0.5836 0.087 Uiso 1 1 calc R
C24 C 0.9998(3) 0.4048(2) 0.5255(3) 0.0620(14) Uani 1 1 d .
H24A H 1.0274 0.4020 0.4834 0.074 Uiso 1 1 calc R
C25 C 0.9273(3) 0.43678(19) 0.5289(2) 0.0489(11) Uani 1 1 d .
C26 C 0.8868(3) 0.4704(2) 0.4693(2) 0.0487(11) Uani 1 1 d .
C27 C 0.9111(4) 0.4686(2) 0.3999(3) 0.0670(15) Uani 1 1 d .
H27A H 0.9576 0.4472 0.3884 0.080 Uiso 1 1 calc R
C28 C 0.8655(5) 0.4989(3) 0.3486(3) 0.0810(19) Uani 1 1 d .
H28A H 0.8787 0.4968 0.3013 0.097 Uiso 1 1 calc R
C29 C 0.8008(4) 0.5320(3) 0.3673(3) 0.0783(18) Uani 1 1 d .
H29A H 0.7707 0.5535 0.3331 0.094 Uiso 1 1 calc R
C30 C 0.7802(4) 0.5332(2) 0.4382(3) 0.0645(14) Uani 1 1 d .
H30A H 0.7367 0.5562 0.4510 0.077 Uiso 1 1 calc R
N1 N 0.5967(2) 0.39020(14) 0.50471(18) 0.0398(8) Uani 1 1 d .
N2 N 0.7029(2) 0.44218(14) 0.55406(18) 0.0394(8) Uani 1 1 d .
N3 N 0.3990(2) 0.39270(14) 0.4278(2) 0.0446(9) Uani 1 1 d .
N4 N 0.2923(2) 0.45237(14) 0.4187(2) 0.0453(9) Uani 1 1 d .
N5 N 0.5776(3) 0.3547(2) 0.3588(2) 0.0599(11) Uani 1 1 d .
N6 N 0.5919(3) 0.27571(18) 0.4480(3) 0.0694(14) Uani 1 1 d .
N7 N 0.8865(2) 0.44137(15) 0.58912(19) 0.0451(9) Uani 1 1 d .
N8 N 0.8216(2) 0.50197(15) 0.4884(2) 0.0465(9) Uani 1 1 d .
O1 O 0.4787(2) 0.32841(14) 0.55676(18) 0.0603(9) Uani 1 1 d .
O2 O 0.5181(3) 0.35136(19) 0.67058(19) 0.0863(14) Uani 1 1 d .
O3 O 0.7595(2) 0.47369(13) 0.67818(16) 0.0498(8) Uani 1 1 d .
O4 O 0.6673(3) 0.42442(17) 0.73587(18) 0.0744(12) Uani 1 1 d .
O5 O 0.4014(2) 0.29025(13) 0.4065(2) 0.0619(9) Uani 1 1 d .
O6 O 0.2568(3) 0.28615(15) 0.3727(3) 0.0877(14) Uani 1 1 d .
O7 O 0.1273(2) 0.45619(13) 0.37818(17) 0.0514(8) Uani 1 1 d .
O8 O 0.1136(3) 0.37143(16) 0.3519(3) 0.0835(13) Uani 1 1 d .
O9 O 0.7777(14) 0.3174(8) 0.7750(7) 0.398(10) Uani 1 1 d .
O10 O 0.6241(8) 0.2501(4) 0.7613(5) 0.232(5) Uani 1 1 d .
O11 O 0.6929(4) 0.3449(3) 0.9030(3) 0.139(2) Uani 1 1 d .
O12 O 0.3394(5) 0.1994(2) 0.4920(4) 0.160(3) Uani 1 1 d .
O13 O 0.9228(6) 0.2724(3) 0.7843(3) 0.102(3) Uani 0.6032(15) 1 d P
O14 O 0.5000 0.4755(6) 0.7500 0.115(6) Uiso 0.540(17) 2 d SP
O15 O 0.552(2) 0.1139(14) 0.7233(17) 0.075(13) Uiso 0.138(16) 1 d P
O15' O 0.5611(13) 0.1480(10) 0.6955(11) 0.117(10) Uiso 0.31(2) 1 d P
O16 O 0.5514(17) 0.2084(11) 0.6586(11) 0.297(16) Uani 0.55(2) 1 d P
O17 O 0.4415(19) 0.4747(11) 0.6199(15) 0.065(10) Uiso 0.129(8) 1 d P

loop_
_atom_site_aniso_label
_atom_site_aniso_U_11
_atom_site_aniso_U_22
_atom_site_aniso_U_33
_atom_site_aniso_U_23
_atom_site_aniso_U_13
_atom_site_aniso_U_12
Co1 0.0381(4) 0.0426(4) 0.0475(4) -0.0075(3) -0.0015(3) 0.0043(3)
Co2 0.0322(3) 0.0451(4) 0.0455(4) -0.0012(3) -0.0013(2) 0.0026(3)
Na1 0.0863(18) 0.110(2) 0.0731(15) 0.0175(14) 0.0120(13) -0.0076(15)
C1 0.036(2) 0.053(3) 0.033(2) -0.0003(19) 0.0023(17) 0.001(2)
C2 0.042(3) 0.047(3) 0.040(2) -0.0018(19) 0.0071(19) 0.000(2)
C3 0.041(2) 0.042(2) 0.038(2) -0.0008(18) 0.0063(18) 0.0044(19)
C4 0.057(3) 0.065(3) 0.051(3) 0.003(2) 0.006(2) -0.015(3)
C5 0.047(3) 0.054(3) 0.041(2) -0.006(2) 0.002(2) -0.001(2)
C6 0.033(2) 0.047(3) 0.059(3) -0.007(2) -0.002(2) 0.000(2)
C7 0.036(2) 0.045(3) 0.047(2) -0.0008(19) 0.0013(19) -0.0020(19)
C8 0.049(3) 0.048(3) 0.067(3) -0.011(2) 0.000(2) -0.004(2)
C9 0.030(2) 0.047(3) 0.052(3) -0.005(2) 0.0027(19) -0.0054(19)
C10 0.032(2) 0.058(3) 0.065(3) -0.007(2) -0.002(2) -0.001(2)
C11 0.064(4) 0.127(6) 0.046(3) 0.003(3) 0.002(3) -0.015(4)
C12 0.082(5) 0.185(9) 0.051(4) 0.025(4) -0.004(3) -0.017(6)
C13 0.080(6) 0.290(16) 0.052(4) -0.025(6) 0.013(4) -0.037(8)
C14 0.057(4) 0.225(11) 0.075(5) -0.050(6) 0.010(4) 0.012(6)
C15 0.043(3) 0.127(6) 0.057(3) -0.043(4) -0.001(3) 0.011(3)
C16 0.042(3) 0.095(5) 0.096(5) -0.054(4) -0.013(3) 0.017(3)
C17 0.076(5) 0.112(7) 0.151(8) -0.070(6) -0.025(5) 0.046(5)
C18 0.078(6) 0.109(8) 0.242(14) -0.093(9) -0.060(7) 0.042(6)
C19 0.109(7) 0.042(4) 0.236(12) -0.021(5) -0.097(8) 0.013(4)
C20 0.073(4) 0.048(3) 0.149(6) -0.002(4) -0.045(4) 0.001(3)
C21 0.063(3) 0.060(3) 0.056(3) 0.005(2) -0.008(2) 0.014(3)
C22 0.074(4) 0.070(4) 0.070(4) 0.001(3) -0.015(3) 0.022(3)
C23 0.050(3) 0.069(4) 0.097(5) -0.013(3) -0.007(3) 0.022(3)
C24 0.043(3) 0.065(3) 0.079(4) -0.006(3) 0.009(3) 0.006(2)
C25 0.037(3) 0.057(3) 0.053(3) -0.007(2) 0.003(2) -0.002(2)
C26 0.037(3) 0.059(3) 0.050(3) -0.002(2) 0.003(2) -0.004(2)
C27 0.070(4) 0.076(4) 0.055(3) -0.001(3) 0.008(3) -0.005(3)
C28 0.080(5) 0.104(5) 0.060(3) 0.003(3) 0.009(3) -0.022(4)
C29 0.074(4) 0.099(5) 0.058(3) 0.032(3) -0.012(3) -0.017(4)
C30 0.047(3) 0.075(4) 0.070(3) 0.023(3) -0.003(3) 0.000(3)
N1 0.038(2) 0.045(2) 0.0367(19) -0.0009(15) 0.0028(15) 0.0023(16)
N2 0.037(2) 0.0397(19) 0.0407(19) -0.0011(15) 0.0018(15) -0.0004(16)
N3 0.036(2) 0.042(2) 0.055(2) -0.0044(17) 0.0001(16) 0.0012(16)
N4 0.033(2) 0.042(2) 0.059(2) -0.0023(17) -0.0017(17) -0.0006(16)
N5 0.048(3) 0.087(3) 0.044(2) -0.018(2) 0.0018(18) -0.003(2)
N6 0.054(3) 0.054(3) 0.094(3) -0.026(2) -0.025(3) 0.011(2)
N7 0.039(2) 0.050(2) 0.046(2) 0.0017(17) -0.0003(16) 0.0033(17)
N8 0.033(2) 0.056(2) 0.049(2) 0.0051(18) -0.0028(16) -0.0045(17)
O1 0.063(2) 0.065(2) 0.052(2) 0.0008(17) -0.0002(17) -0.0230(18)
O2 0.092(3) 0.123(4) 0.045(2) 0.003(2) 0.011(2) -0.049(3)
O3 0.0471(19) 0.057(2) 0.0450(17) -0.0083(15) 0.0022(14) -0.0019(16)
O4 0.080(3) 0.104(3) 0.0400(19) -0.0068(19) 0.0110(18) -0.028(2)
O5 0.048(2) 0.0477(19) 0.087(2) -0.0170(18) -0.0082(18) 0.0064(16)
O6 0.048(2) 0.059(2) 0.152(4) -0.025(2) -0.016(2) -0.0101(19)
O7 0.0337(17) 0.054(2) 0.065(2) -0.0041(16) -0.0066(14) 0.0028(15)
O8 0.045(2) 0.063(2) 0.137(4) -0.023(2) -0.021(2) -0.0084(19)
O9 0.46(3) 0.48(2) 0.204(12) -0.044(14) 0.061(15) 0.07(2)
O10 0.297(13) 0.189(9) 0.199(9) -0.016(7) -0.031(8) 0.125(9)
O11 0.109(4) 0.215(7) 0.095(4) 0.013(4) 0.017(3) -0.046(4)
O12 0.176(6) 0.108(4) 0.215(7) 0.032(5) 0.114(6) 0.037(4)
O13 0.181(9) 0.067(4) 0.049(4) 0.020(3) -0.024(4) -0.055(5)
O16 0.33(3) 0.38(4) 0.202(18) 0.029(19) 0.165(19) -0.06(2)

loop_
_atom_type_symbol
_atom_type_description
_atom_type_scat_dispersion_real
_atom_type_scat_dispersion_imag
_atom_type_scat_source
C C 0.0033 0.0016 'International Tables Vol C Tables 4.2.6.8 and 6.1.1.4'
H H 0.0000 0.0000 'International Tables Vol C Tables 4.2.6.8 and 6.1.1.4'
N N 0.0061 0.0033 'International Tables Vol C Tables 4.2.6.8 and 6.1.1.4'
O O 0.0106 0.0060 'International Tables Vol C Tables 4.2.6.8 and 6.1.1.4'
Co Co 0.3494 0.9721 'International Tables Vol C Tables 4.2.6.8 and 6.1.1.4'
Na Na 0.0362 0.0249 'International Tables Vol C Tables 4.2.6.8 and 6.1.1.4'

loop_
_geom_angle_atom_site_label_1
_geom_angle_atom_site_label_2
_geom_angle_atom_site_label_3
_geom_angle
_geom_angle_site_symmetry_1
_geom_angle_site_symmetry_3
N3 Co1 O5 78.31(14) . .
N3 Co1 N6 165.50(15) . .
O5 Co1 N6 88.51(15) . .
N3 Co1 N1 99.10(14) . .
O5 Co1 N1 170.83(14) . .
N6 Co1 N1 94.84(15) . .
N3 Co1 N5 100.80(17) . .
O5 Co1 N5 103.72(16) . .
N6 Co1 N5 76.3(2) . .
N1 Co1 N5 85.39(15) . .
N3 Co1 O1 93.49(15) . .
O5 Co1 O1 94.50(14) . .
N6 Co1 O1 93.55(19) . .
N1 Co1 O1 76.80(13) . .
N5 Co1 O1 158.73(15) . .
N2 Co2 N4 93.20(15) . 5_666
N2 Co2 O7 175.35(14) . 5_666
N4 Co2 O7 83.96(14) 5_666 5_666
N2 Co2 O3 84.03(14) . .
N4 Co2 O3 89.89(15) 5_666 .
O7 Co2 O3 92.27(14) 5_666 .
N2 Co2 N8 91.73(15) . .
N4 Co2 N8 94.92(16) 5_666 .
O7 Co2 N8 92.18(15) 5_666 .
O3 Co2 N8 173.76(15) . .
N2 Co2 N7 93.96(16) . .
N4 Co2 N7 172.61(16) 5_666 .
O7 Co2 N7 89.01(15) 5_666 .
O3 Co2 N7 92.67(15) . .
N8 Co2 N7 83.04(16) . .
O10 Na1 O2 92.2(3) . .
O10 Na1 O2 101.3(3) . 2_656
O2 Na1 O2 80.90(16) . 2_656
O10 Na1 O4 145.5(3) . .
O2 Na1 O4 81.16(16) . .
O2 Na1 O4 110.82(19) 2_656 .
O10 Na1 O9 72.5(6) . .
O2 Na1 O9 124.0(3) . .
O2 Na1 O9 153.9(4) 2_656 .
O4 Na1 O9 83.3(5) . .
O10 Na1 O11 96.5(3) . .
O2 Na1 O11 165.2(2) . .
O2 Na1 O11 85.73(19) 2_656 .
O4 Na1 O11 98.0(2) . .
O9 Na1 O11 70.2(4) . .
O10 Na1 Na1 91.3(3) . 2_656
O2 Na1 Na1 41.10(11) . 2_656
O2 Na1 Na1 40.99(11) 2_656 2_656
O4 Na1 Na1 104.65(13) . 2_656
O9 Na1 Na1 158.9(4) . 2_656
O11 Na1 Na1 126.50(19) . 2_656
N1 C1 N2 112.2(4) . .
N1 C2 C3 108.4(4) . .
N1 C2 C4 115.9(4) . .
C3 C2 C4 135.6(4) . .
N2 C3 C2 106.8(3) . .
N2 C3 C5 113.7(4) . .
C2 C3 C5 139.4(4) . .
O2 C4 O1 125.0(5) . .
O2 C4 C2 119.4(4) . .
O1 C4 C2 115.5(4) . .
O4 C5 O3 122.6(4) . .
O4 C5 C3 123.7(4) . .
O3 C5 C3 113.6(4) . .
N4 C6 N3 112.4(4) . .
C9 C7 N3 108.7(4) . .
C9 C7 C8 134.8(4) . .
N3 C7 C8 116.5(4) . .
O6 C8 O5 124.1(5) . .
O6 C8 C7 120.7(5) . .
O5 C8 C7 115.2(4) . .
C7 C9 N4 107.8(4) . .
C7 C9 C10 138.8(4) . .
N4 C9 C10 113.2(4) . .
O8 C10 O7 123.5(4) . .
O8 C10 C9 123.5(5) . .
O7 C10 C9 113.0(4) . .
N5 C11 C12 122.7(7) . .
C13 C12 C11 118.2(9) . .
C12 C13 C14 119.5(8) . .
C15 C14 C13 118.5(9) . .
N5 C15 C14 122.7(8) . .
N5 C15 C16 116.1(6) . .
C14 C15 C16 121.1(7) . .
N6 C16 C17 121.2(8) . .
N6 C16 C15 114.1(5) . .
C17 C16 C15 124.6(8) . .
C18 C17 C16 119.7(10) . .
C17 C18 C19 120.8(9) . .
C20 C19 C18 118.4(10) . .
N6 C20 C19 120.2(9) . .
N7 C21 C22 121.7(5) . .
C23 C22 C21 119.2(5) . .
C22 C23 C24 120.1(5) . .
C23 C24 C25 118.7(5) . .
N7 C25 C24 121.6(5) . .
N7 C25 C26 113.1(4) . .
C24 C25 C26 125.3(5) . .
N8 C26 C27 122.3(5) . .
N8 C26 C25 113.7(4) . .
C27 C26 C25 124.0(5) . .
C28 C27 C26 118.8(6) . .
C29 C28 C27 119.7(6) . .
C28 C29 C30 119.3(6) . .
N8 C30 C29 121.6(6) . .
C1 N1 C2 105.8(3) . .
C1 N1 Co1 140.1(3) . .
C2 N1 Co1 114.0(3) . .
C1 N2 C3 106.8(4) . .
C1 N2 Co2 139.5(3) . .
C3 N2 Co2 113.5(3) . .
C6 N3 C7 105.0(4) . .
C6 N3 Co1 141.7(3) . .
C7 N3 Co1 113.0(3) . .
C6 N4 C9 106.0(4) . .
C6 N4 Co2 140.3(3) . 5_666
C9 N4 Co2 113.7(3) . 5_666
C11 N5 C15 118.3(6) . .
C11 N5 Co1 123.9(4) . .
C15 N5 Co1 114.6(4) . .
C16 N6 C20 119.6(6) . .
C16 N6 Co1 116.8(5) . .
C20 N6 Co1 123.6(5) . .
C21 N7 C25 118.8(4) . .
C21 N7 Co2 126.0(3) . .
C25 N7 Co2 115.1(3) . .
C30 N8 C26 118.2(4) . .
C30 N8 Co2 126.7(4) . .
C26 N8 Co2 114.8(3) . .
C4 O1 Co1 117.7(3) . .
C4 O2 Na1 135.0(4) . .
C4 O2 Na1 126.4(4) . 2_656
Na1 O2 Na1 97.92(16) . 2_656
C5 O3 Co2 115.0(3) . .
C5 O4 Na1 133.7(3) . .
C8 O5 Co1 116.8(3) . .
C10 O7 Co2 115.9(3) . 5_666
O15 O15' O16 165(3) . .

loop_
_geom_bond_atom_site_label_1
_geom_bond_atom_site_label_2
_geom_bond_distance
_geom_bond_site_symmetry_2
Co1 N3 2.089(4) .
Co1 O5 2.099(3) .
Co1 N6 2.109(4) .
Co1 N1 2.110(4) .
Co1 N5 2.127(4) .
Co1 O1 2.133(3) .
Co2 N2 1.878(3) .
Co2 N4 1.890(4) 5_666
Co2 O7 1.908(3) 5_666
Co2 O3 1.911(3) .
Co2 N8 1.931(4) .
Co2 N7 1.939(4) .
Na1 O10 2.361(10) .
Na1 O2 2.372(5) .
Na1 O2 2.377(5) 2_656
Na1 O4 2.378(5) .
Na1 O9 2.51(2) .
Na1 O11 2.558(7) .
Na1 Na1 3.582(6) 2_656
C1 N1 1.333(5) .
C1 N2 1.339(5) .
C2 N1 1.372(5) .
C2 C3 1.387(6) .
C2 C4 1.489(6) .
C3 N2 1.367(5) .
C3 C5 1.462(6) .
C4 O2 1.263(6) .
C4 O1 1.264(6) .
C5 O4 1.237(6) .
C5 O3 1.305(6) .
C6 N4 1.327(5) .
C6 N3 1.335(6) .
C7 C9 1.358(6) .
C7 N3 1.364(5) .
C7 C8 1.492(6) .
C8 O6 1.235(6) .
C8 O5 1.279(6) .
C9 N4 1.360(5) .
C9 C10 1.496(6) .
C10 O8 1.226(6) .
C10 O7 1.298(6) .
C11 N5 1.329(8) .
C11 C12 1.419(9) .
C12 C13 1.352(13) .
C13 C14 1.403(14) .
C14 C15 1.385(11) .
C15 N5 1.337(7) .
C15 C16 1.462(10) .
C16 N6 1.345(8) .
C16 C17 1.382(9) .
C17 C18 1.339(16) .
C18 C19 1.395(16) .
C19 C20 1.387(10) .
C20 N6 1.375(8) .
C21 N7 1.322(6) .
C21 C22 1.374(8) .
C22 C23 1.347(8) .
C23 C24 1.356(8) .
C24 C25 1.372(7) .
C25 N7 1.342(6) .
C25 C26 1.495(7) .
C26 N8 1.347(6) .
C26 C27 1.386(7) .
C27 C28 1.369(8) .
C28 C29 1.363(9) .
C29 C30 1.396(8) .
C30 N8 1.343(6) .
N4 Co2 1.890(4) 5_666
O2 Na1 2.377(5) 2_656
O7 Co2 1.908(3) 5_666
O15 O15' 1.03(3) .
O15' O16 1.69(3) .
